data_7106677
loop_
_publ_author_name
'Xiao-Na Wang'
'Li-Tao Shen'
'Song Ye'

_publ_section_title
;
 Enantioselective [2+2+2] cycloaddition of ketenes and carbon disulfide
 catalyzed by N-heterocyclic carbenes
;
_journal_name_full Chem.Commun.
_journal_page_first 8388
_journal_paper_doi 10.1039/c1cc12316e
_journal_volume 47
_journal_year 2011
_chemical_absolute_configuration ad
_chemical_formula_moiety 'C22 H24 O2 S2'
_chemical_formula_sum 'C22 H24 O2 S2'
_chemical_formula_weight 384.53
_chemical_name_systematic
;
?
;
_space_group_IT_number 19
_symmetry_cell_setting orthorhombic
_symmetry_space_group_name_Hall 'P 2ac 2ab'
_symmetry_space_group_name_H-M 'P 21 21 21'
_atom_sites_solution_hydrogens geom
_atom_sites_solution_primary direct
_atom_sites_solution_secondary difmap
_audit_creation_method SHELXL-97
_cell_angle_alpha 90.00
_cell_angle_beta 90.00
_cell_angle_gamma 90.00
_cell_formula_units_Z 4
_cell_length_a 7.3273(14)
_cell_length_b 13.832(3)
_cell_length_c 19.424(4)
_cell_measurement_reflns_used 417
_cell_measurement_temperature 173(2)
_cell_measurement_theta_max 27.48
_cell_measurement_theta_min 2.17
_cell_volume 1968.6(7)
_computing_cell_refinement 'CrystalClear (Rigaku Inc., 2007)'
_computing_data_collection 'CrystalClear (Rigaku Inc., 2007)'
_computing_data_reduction 'CrystalClear (Rigaku Inc., 2007)'
_computing_molecular_graphics 'XP in Siemens SHELXTL (Sheldrick, 1994)'
_computing_publication_material 'SHELX97 (Sheldrick, 1997)'
_computing_structure_refinement 'SHELXL-97 (Sheldrick, 1997)'
_computing_structure_solution 'SHELXS-97 (Sheldrick, 1990)'
_diffrn_ambient_temperature 173(2)
_diffrn_measured_fraction_theta_full 0.999
_diffrn_measured_fraction_theta_max 0.999
_diffrn_measurement_device_type 'Saturn724+ CCD'
_diffrn_measurement_method '\w scans at fixed \c = 45\%'
_diffrn_radiation_monochromator graphite
_diffrn_radiation_source 'sealed tube'
_diffrn_radiation_type MoK\a
_diffrn_radiation_wavelength 0.71073
_diffrn_reflns_av_R_equivalents 0.0388
_diffrn_reflns_av_sigmaI/netI 0.0310
_diffrn_reflns_limit_h_max 9
_diffrn_reflns_limit_h_min -9
_diffrn_reflns_limit_k_max 17
_diffrn_reflns_limit_k_min -17
_diffrn_reflns_limit_l_max 24
_diffrn_reflns_limit_l_min -25
_diffrn_reflns_number 17533
_diffrn_reflns_theta_full 27.50
_diffrn_reflns_theta_max 27.50
_diffrn_reflns_theta_min 2.10
_exptl_absorpt_coefficient_mu 0.284
_exptl_absorpt_correction_T_max 0.9324
_exptl_absorpt_correction_T_min 0.8949
_exptl_absorpt_correction_type multi-scan
_exptl_absorpt_process_details 'CrystalClear (Rigaku Inc., 2007)'
_exptl_crystal_colour colorless
_exptl_crystal_density_diffrn 1.297
_exptl_crystal_density_method 'not measured'
_exptl_crystal_description block
_exptl_crystal_F_000 816
_exptl_crystal_size_max 0.40
_exptl_crystal_size_mid 0.35
_exptl_crystal_size_min 0.25
_refine_diff_density_max 0.187
_refine_diff_density_min -0.254
_refine_diff_density_rms 0.038
_refine_ls_abs_structure_details 'Flack H D (1983), Acta Cryst. A39, 876-881'
_refine_ls_abs_structure_Flack 0.02(5)
_refine_ls_extinction_method none
_refine_ls_goodness_of_fit_ref 1.064
_refine_ls_hydrogen_treatment constr
_refine_ls_matrix_type full
_refine_ls_number_parameters 238
_refine_ls_number_reflns 4521
_refine_ls_number_restraints 0
_refine_ls_restrained_S_all 1.064
_refine_ls_R_factor_all 0.0325
_refine_ls_R_factor_gt 0.0321
_refine_ls_shift/su_max 0.001
_refine_ls_shift/su_mean 0.000
_refine_ls_structure_factor_coef Fsqd
_refine_ls_weighting_details 'calc w=1/[\s^2^(Fo^2^)+(0.0357P)^2^+0.3738P] where P=(Fo^2^+2Fc^2^)/3'
_refine_ls_weighting_scheme calc
_refine_ls_wR_factor_gt 0.0776
_refine_ls_wR_factor_ref 0.0779
_reflns_number_gt 4477
_reflns_number_total 4521
_reflns_threshold_expression >2sigma(I)
_cod_data_source_file c1cc12316e.txt
_cod_data_source_block sa783
_cod_original_cell_volume 1968.7(7)
_cod_original_sg_symbol_H-M P2(1)2(1)2(1)
_cod_database_code 7106677

loop_
_symmetry_equiv_pos_as_xyz
'x, y, z'
'-x+1/2, -y, z+1/2'
'-x, y+1/2, -z+1/2'
'x+1/2, -y+1/2, -z'

loop_
_atom_site_label
_atom_site_type_symbol
_atom_site_fract_x
_atom_site_fract_y
_atom_site_fract_z
_atom_site_U_iso_or_equiv
_atom_site_adp_type
_atom_site_occupancy
_atom_site_symmetry_multiplicity
_atom_site_calc_flag
_atom_site_refinement_flags
_atom_site_disorder_assembly
_atom_site_disorder_group
S1 S 0.00359(6) 0.21971(3) 0.90483(2) 0.02575(10) Uani 1 1 d . . .
S2 S 0.13619(6) 0.41132(3) 0.85448(2) 0.02818(10) Uani 1 1 d . . .
O1 O 0.28881(15) 0.10750(8) 0.93803(6) 0.0244(2) Uani 1 1 d . . .
O2 O 0.57360(16) 0.15568(9) 0.93516(6) 0.0291(3) Uani 1 1 d . . .
C1 C 0.3647(2) 0.24425(11) 0.86073(8) 0.0210(3) Uani 1 1 d . . .
C2 C 0.2042(2) 0.29831(11) 0.89586(8) 0.0230(3) Uani 1 1 d . . .
H2A H 0.2453 0.3151 0.9435 0.028 Uiso 1 1 calc R . .
C3 C 0.1177(2) 0.10750(12) 0.90477(8) 0.0235(3) Uani 1 1 d . . .
C4 C 0.4222(2) 0.16669(11) 0.91310(8) 0.0225(3) Uani 1 1 d . . .
C5 C 0.3198(2) 0.19487(11) 0.79188(8) 0.0227(3) Uani 1 1 d . . .
C6 C 0.4315(2) 0.11930(12) 0.76978(8) 0.0258(3) Uani 1 1 d . . .
H6A H 0.5262 0.0966 0.7990 0.031 Uiso 1 1 calc R . .
C7 C 0.4066(2) 0.07683(12) 0.70589(9) 0.0305(4) Uani 1 1 d . . .
H7A H 0.4848 0.0260 0.6914 0.037 Uiso 1 1 calc R . .
C8 C 0.2674(3) 0.10868(13) 0.66315(9) 0.0326(4) Uani 1 1 d . . .
H8A H 0.2490 0.0793 0.6195 0.039 Uiso 1 1 calc R . .
C9 C 0.1557(3) 0.18330(13) 0.68442(9) 0.0327(4) Uani 1 1 d . . .
H9A H 0.0607 0.2055 0.6551 0.039 Uiso 1 1 calc R . .
C10 C 0.1812(2) 0.22613(13) 0.74843(9) 0.0293(4) Uani 1 1 d . . .
H10A H 0.1031 0.2772 0.7626 0.035 Uiso 1 1 calc R . .
C11 C 0.5307(2) 0.31142(12) 0.84754(8) 0.0251(3) Uani 1 1 d . . .
H11A H 0.6347 0.2708 0.8327 0.030 Uiso 1 1 calc R . .
H11B H 0.5001 0.3549 0.8087 0.030 Uiso 1 1 calc R . .
C12 C 0.5933(2) 0.37339(12) 0.90783(9) 0.0301(4) Uani 1 1 d . . .
H12A H 0.7102 0.4040 0.8965 0.045 Uiso 1 1 calc R . .
H12B H 0.6082 0.3326 0.9487 0.045 Uiso 1 1 calc R . .
H12C H 0.5019 0.4235 0.9171 0.045 Uiso 1 1 calc R . .
C13 C 0.1161(3) 0.48968(12) 0.92822(10) 0.0364(4) Uani 1 1 d . . .
H13A H 0.0963 0.5563 0.9127 0.055 Uiso 1 1 calc R . .
H13B H 0.2285 0.4865 0.9555 0.055 Uiso 1 1 calc R . .
H13C H 0.0127 0.4689 0.9566 0.055 Uiso 1 1 calc R . .
C14 C 0.0550(2) 0.02425(12) 0.87981(8) 0.0249(3) Uani 1 1 d . . .
C15 C 0.1581(2) -0.06756(11) 0.89067(8) 0.0260(3) Uani 1 1 d . . .
C16 C 0.2210(3) -0.12112(13) 0.83507(10) 0.0322(4) Uani 1 1 d . . .
H16A H 0.1997 -0.0987 0.7895 0.039 Uiso 1 1 calc R . .
C17 C 0.3145(3) -0.20711(14) 0.84537(11) 0.0388(4) Uani 1 1 d . . .
H17A H 0.3582 -0.2426 0.8069 0.047 Uiso 1 1 calc R . .
C18 C 0.3445(3) -0.24127(14) 0.91086(11) 0.0420(5) Uani 1 1 d . . .
H18A H 0.4085 -0.3002 0.9177 0.050 Uiso 1 1 calc R . .
C19 C 0.2811(3) -0.18929(15) 0.96662(11) 0.0491(6) Uani 1 1 d . . .
H19A H 0.3002 -0.2128 1.0120 0.059 Uiso 1 1 calc R . .
C20 C 0.1896(3) -0.10290(14) 0.95646(10) 0.0400(5) Uani 1 1 d . . .
H20A H 0.1476 -0.0672 0.9951 0.048 Uiso 1 1 calc R . .
C21 C -0.1206(2) 0.01700(13) 0.83987(9) 0.0324(4) Uani 1 1 d . . .
H21A H -0.0929 -0.0054 0.7926 0.039 Uiso 1 1 calc R . .
H21B H -0.1758 0.0822 0.8364 0.039 Uiso 1 1 calc R . .
C22 C -0.2590(3) -0.05158(14) 0.87213(13) 0.0450(5) Uani 1 1 d . . .
H22A H -0.3661 -0.0567 0.8421 0.068 Uiso 1 1 calc R . .
H22B H -0.2962 -0.0266 0.9172 0.068 Uiso 1 1 calc R . .
H22C H -0.2037 -0.1156 0.8778 0.068 Uiso 1 1 calc R . .

loop_
_atom_site_aniso_label
_atom_site_aniso_U_11
_atom_site_aniso_U_22
_atom_site_aniso_U_33
_atom_site_aniso_U_23
_atom_site_aniso_U_13
_atom_site_aniso_U_12
S1 0.02110(17) 0.02314(19) 0.0330(2) -0.00041(16) 0.00074(17) 0.00147(16)
S2 0.0328(2) 0.02278(19) 0.0290(2) 0.00301(16) -0.00217(18) 0.00410(17)
O1 0.0219(5) 0.0245(6) 0.0269(5) 0.0035(5) -0.0034(4) -0.0011(5)
O2 0.0243(6) 0.0289(6) 0.0341(6) 0.0029(5) -0.0056(5) 0.0007(5)
C1 0.0200(7) 0.0216(7) 0.0215(7) 0.0010(6) -0.0003(6) 0.0013(6)
C2 0.0229(7) 0.0216(7) 0.0246(7) 0.0008(6) -0.0013(6) 0.0011(6)
C3 0.0207(7) 0.0270(7) 0.0226(7) 0.0014(6) 0.0002(6) 0.0001(6)
C4 0.0226(7) 0.0214(7) 0.0234(7) -0.0034(6) -0.0011(6) 0.0000(6)
C5 0.0236(7) 0.0219(7) 0.0226(7) 0.0012(6) 0.0003(6) -0.0026(6)
C6 0.0260(7) 0.0254(8) 0.0258(8) 0.0012(6) -0.0011(6) 0.0019(7)
C7 0.0334(9) 0.0261(8) 0.0318(8) -0.0054(7) 0.0042(7) 0.0002(7)
C8 0.0398(10) 0.0326(9) 0.0256(8) -0.0062(7) -0.0030(7) -0.0026(8)
C9 0.0348(9) 0.0352(9) 0.0280(8) -0.0014(7) -0.0080(8) 0.0043(8)
C10 0.0305(9) 0.0294(8) 0.0281(8) -0.0029(7) -0.0041(7) 0.0051(7)
C11 0.0236(8) 0.0262(8) 0.0254(7) 0.0013(6) -0.0011(6) -0.0025(6)
C12 0.0311(9) 0.0283(8) 0.0309(8) 0.0004(7) -0.0064(7) -0.0059(7)
C13 0.0447(11) 0.0235(8) 0.0409(10) -0.0022(7) 0.0003(9) 0.0070(8)
C14 0.0248(8) 0.0243(8) 0.0256(7) 0.0001(6) 0.0006(6) -0.0001(6)
C15 0.0241(8) 0.0232(8) 0.0308(8) -0.0002(6) -0.0004(7) -0.0023(6)
C16 0.0358(9) 0.0293(9) 0.0315(8) 0.0006(7) 0.0044(7) -0.0008(8)
C17 0.0408(10) 0.0293(9) 0.0461(11) -0.0064(8) 0.0125(9) 0.0032(8)
C18 0.0418(10) 0.0269(9) 0.0573(12) 0.0033(9) 0.0000(10) 0.0092(8)
C19 0.0684(15) 0.0379(11) 0.0411(11) 0.0053(9) -0.0056(11) 0.0177(11)
C20 0.0573(13) 0.0318(10) 0.0309(9) -0.0019(8) -0.0008(9) 0.0130(9)
C21 0.0283(8) 0.0286(8) 0.0402(10) -0.0045(7) -0.0068(8) -0.0001(7)
C22 0.0290(9) 0.0329(10) 0.0731(15) -0.0049(10) -0.0067(10) -0.0050(8)

loop_
_atom_type_symbol
_atom_type_description
_atom_type_scat_dispersion_real
_atom_type_scat_dispersion_imag
_atom_type_scat_source
C C 0.0033 0.0016 'International Tables Vol C Tables 4.2.6.8 and 6.1.1.4'
H H 0.0000 0.0000 'International Tables Vol C Tables 4.2.6.8 and 6.1.1.4'
O O 0.0106 0.0060 'International Tables Vol C Tables 4.2.6.8 and 6.1.1.4'
S S 0.1246 0.1234 'International Tables Vol C Tables 4.2.6.8 and 6.1.1.4'

loop_
_geom_angle_atom_site_label_1
_geom_angle_atom_site_label_2
_geom_angle_atom_site_label_3
_geom_angle
_geom_angle_site_symmetry_1
_geom_angle_site_symmetry_3
_geom_angle_publ_flag
C3 S1 C2 98.13(7) . . ?
C13 S2 C2 100.78(8) . . ?
C4 O1 C3 118.32(12) . . ?
C5 C1 C4 108.92(12) . . ?
C5 C1 C2 115.78(13) . . ?
C4 C1 C2 104.66(12) . . ?
C5 C1 C11 106.85(12) . . ?
C4 C1 C11 108.18(12) . . ?
C2 C1 C11 112.21(12) . . ?
C1 C2 S2 115.19(11) . . ?
C1 C2 S1 111.28(10) . . ?
S2 C2 S1 109.25(8) . . ?
C1 C2 H2A 106.9 . . ?
S2 C2 H2A 106.9 . . ?
S1 C2 H2A 106.9 . . ?
C14 C3 O1 118.28(14) . . ?
C14 C3 S1 126.72(12) . . ?
O1 C3 S1 114.91(11) . . ?
O2 C4 O1 117.39(14) . . ?
O2 C4 C1 125.37(14) . . ?
O1 C4 C1 117.21(13) . . ?
C10 C5 C6 118.36(15) . . ?
C10 C5 C1 123.12(14) . . ?
C6 C5 C1 118.37(14) . . ?
C7 C6 C5 121.08(16) . . ?
C7 C6 H6A 119.5 . . ?
C5 C6 H6A 119.5 . . ?
C6 C7 C8 119.89(16) . . ?
C6 C7 H7A 120.1 . . ?
C8 C7 H7A 120.1 . . ?
C9 C8 C7 119.63(16) . . ?
C9 C8 H8A 120.2 . . ?
C7 C8 H8A 120.2 . . ?
C8 C9 C10 120.44(17) . . ?
C8 C9 H9A 119.8 . . ?
C10 C9 H9A 119.8 . . ?
C5 C10 C9 120.60(16) . . ?
C5 C10 H10A 119.7 . . ?
C9 C10 H10A 119.7 . . ?
C12 C11 C1 116.51(13) . . ?
C12 C11 H11A 108.2 . . ?
C1 C11 H11A 108.2 . . ?
C12 C11 H11B 108.2 . . ?
C1 C11 H11B 108.2 . . ?
H11A C11 H11B 107.3 . . ?
C11 C12 H12A 109.5 . . ?
C11 C12 H12B 109.5 . . ?
H12A C12 H12B 109.5 . . ?
C11 C12 H12C 109.5 . . ?
H12A C12 H12C 109.5 . . ?
H12B C12 H12C 109.5 . . ?
S2 C13 H13A 109.5 . . ?
S2 C13 H13B 109.5 . . ?
H13A C13 H13B 109.5 . . ?
S2 C13 H13C 109.5 . . ?
H13A C13 H13C 109.5 . . ?
H13B C13 H13C 109.5 . . ?
C3 C14 C15 120.63(14) . . ?
C3 C14 C21 122.71(15) . . ?
C15 C14 C21 116.66(14) . . ?
C20 C15 C16 118.25(16) . . ?
C20 C15 C14 120.94(15) . . ?
C16 C15 C14 120.80(15) . . ?
C17 C16 C15 120.61(17) . . ?
C17 C16 H16A 119.7 . . ?
C15 C16 H16A 119.7 . . ?
C18 C17 C16 120.47(17) . . ?
C18 C17 H17A 119.8 . . ?
C16 C17 H17A 119.8 . . ?
C17 C18 C19 119.54(18) . . ?
C17 C18 H18A 120.2 . . ?
C19 C18 H18A 120.2 . . ?
C18 C19 C20 120.05(19) . . ?
C18 C19 H19A 120.0 . . ?
C20 C19 H19A 120.0 . . ?
C19 C20 C15 121.06(18) . . ?
C19 C20 H20A 119.5 . . ?
C15 C20 H20A 119.5 . . ?
C14 C21 C22 113.47(16) . . ?
C14 C21 H21A 108.9 . . ?
C22 C21 H21A 108.9 . . ?
C14 C21 H21B 108.9 . . ?
C22 C21 H21B 108.9 . . ?
H21A C21 H21B 107.7 . . ?
C21 C22 H22A 109.5 . . ?
C21 C22 H22B 109.5 . . ?
H22A C22 H22B 109.5 . . ?
C21 C22 H22C 109.5 . . ?
H22A C22 H22C 109.5 . . ?
H22B C22 H22C 109.5 . . ?

loop_
_geom_bond_atom_site_label_1
_geom_bond_atom_site_label_2
_geom_bond_distance
_geom_bond_site_symmetry_2
_geom_bond_publ_flag
S1 C3 1.7628(17) . ?
S1 C2 1.8369(16) . ?
S2 C13 1.8022(18) . ?
S2 C2 1.8271(16) . ?
O1 C4 1.3639(19) . ?
O1 C3 1.4105(18) . ?
O2 C4 1.1988(19) . ?
C1 C5 1.537(2) . ?
C1 C4 1.537(2) . ?
C1 C2 1.551(2) . ?
C1 C11 1.552(2) . ?
C2 H2A 1.0000 . ?
C3 C14 1.331(2) . ?
C5 C10 1.390(2) . ?
C5 C6 1.395(2) . ?
C6 C7 1.385(2) . ?
C6 H6A 0.9500 . ?
C7 C8 1.387(3) . ?
C7 H7A 0.9500 . ?
C8 C9 1.381(3) . ?
C8 H8A 0.9500 . ?
C9 C10 1.390(2) . ?
C9 H9A 0.9500 . ?
C10 H10A 0.9500 . ?
C11 C12 1.522(2) . ?
C11 H11A 0.9900 . ?
C11 H11B 0.9900 . ?
C12 H12A 0.9800 . ?
C12 H12B 0.9800 . ?
C12 H12C 0.9800 . ?
C13 H13A 0.9800 . ?
C13 H13B 0.9800 . ?
C13 H13C 0.9800 . ?
C14 C15 1.493(2) . ?
C14 C21 1.506(2) . ?
C15 C20 1.387(2) . ?
C15 C16 1.388(2) . ?
C16 C17 1.387(3) . ?
C16 H16A 0.9500 . ?
C17 C18 1.375(3) . ?
C17 H17A 0.9500 . ?
C18 C19 1.381(3) . ?
C18 H18A 0.9500 . ?
C19 C20 1.384(3) . ?
C19 H19A 0.9500 . ?
C20 H20A 0.9500 . ?
C21 C22 1.523(3) . ?
C21 H21A 0.9900 . ?
C21 H21B 0.9900 . ?
C22 H22A 0.9800 . ?
C22 H22B 0.9800 . ?
C22 H22C 0.9800 . ?

loop_
_geom_torsion_atom_site_label_1
_geom_torsion_atom_site_label_2
_geom_torsion_atom_site_label_3
_geom_torsion_atom_site_label_4
_geom_torsion
_geom_torsion_site_symmetry_1
_geom_torsion_site_symmetry_2
_geom_torsion_site_symmetry_3
_geom_torsion_site_symmetry_4
_geom_torsion_publ_flag
C5 C1 C2 S2 -72.42(15) . . . . ?
C4 C1 C2 S2 167.68(10) . . . . ?
C11 C1 C2 S2 50.60(16) . . . . ?
C5 C1 C2 S1 52.62(15) . . . . ?
C4 C1 C2 S1 -67.29(13) . . . . ?
C11 C1 C2 S1 175.64(10) . . . . ?
C13 S2 C2 C1 -134.38(12) . . . . ?
C13 S2 C2 S1 99.54(10) . . . . ?
C3 S1 C2 C1 25.11(12) . . . . ?
C3 S1 C2 S2 153.41(8) . . . . ?
C4 O1 C3 C14 122.14(16) . . . . ?
C4 O1 C3 S1 -60.90(16) . . . . ?
C2 S1 C3 C14 -147.50(15) . . . . ?
C2 S1 C3 O1 35.85(12) . . . . ?
C3 O1 C4 O2 -169.27(14) . . . . ?
C3 O1 C4 C1 12.67(19) . . . . ?
C5 C1 C4 O2 110.06(18) . . . . ?
C2 C1 C4 O2 -125.54(17) . . . . ?
C11 C1 C4 O2 -5.7(2) . . . . ?
C5 C1 C4 O1 -72.05(17) . . . . ?
C2 C1 C4 O1 52.34(16) . . . . ?
C11 C1 C4 O1 172.15(13) . . . . ?
C4 C1 C5 C10 144.16(15) . . . . ?
C2 C1 C5 C10 26.6(2) . . . . ?
C11 C1 C5 C10 -99.20(18) . . . . ?
C4 C1 C5 C6 -40.37(19) . . . . ?
C2 C1 C5 C6 -157.93(14) . . . . ?
C11 C1 C5 C6 76.28(17) . . . . ?
C10 C5 C6 C7 0.6(2) . . . . ?
C1 C5 C6 C7 -175.06(15) . . . . ?
C5 C6 C7 C8 -0.8(3) . . . . ?
C6 C7 C8 C9 0.7(3) . . . . ?
C7 C8 C9 C10 -0.4(3) . . . . ?
C6 C5 C10 C9 -0.4(3) . . . . ?
C1 C5 C10 C9 175.09(16) . . . . ?
C8 C9 C10 C5 0.3(3) . . . . ?
C5 C1 C11 C12 176.31(14) . . . . ?
C4 C1 C11 C12 -66.56(17) . . . . ?
C2 C1 C11 C12 48.39(18) . . . . ?
O1 C3 C14 C15 3.7(2) . . . . ?
S1 C3 C14 C15 -172.84(13) . . . . ?
O1 C3 C14 C21 -176.39(14) . . . . ?
S1 C3 C14 C21 7.1(2) . . . . ?
C3 C14 C15 C20 61.7(2) . . . . ?
C21 C14 C15 C20 -118.22(19) . . . . ?
C3 C14 C15 C16 -119.99(19) . . . . ?
C21 C14 C15 C16 60.1(2) . . . . ?
C20 C15 C16 C17 -0.7(3) . . . . ?
C14 C15 C16 C17 -179.09(16) . . . . ?
C15 C16 C17 C18 0.8(3) . . . . ?
C16 C17 C18 C19 -0.1(3) . . . . ?
C17 C18 C19 C20 -0.7(3) . . . . ?
C18 C19 C20 C15 0.7(3) . . . . ?
C16 C15 C20 C19 0.0(3) . . . . ?
C14 C15 C20 C19 178.32(19) . . . . ?
C3 C14 C21 C22 -121.51(19) . . . . ?
C15 C14 C21 C22 58.4(2) . . . . ?

loop_
_cod_related_entry_id
_cod_related_entry_database
_cod_related_entry_code
1 ChemSpider 30653319
